data_4515291
loop_
_publ_author_name
'Johnson, Eric M.'
'Haiges, Ralf'
'Marinescu, Smaranda C.'

_publ_section_title
;
 Covalent-Organic Frameworks Composed of Rhenium Bipyridine and Metal
 Porphyrins: Designing Heterobimetallic Frameworks with Two Distinct Metal
 Sites.
;
_journal_issue 44
_journal_name_full 'ACS applied materials &amp; interfaces'
_journal_page_first 37919
_journal_page_last 37927
_journal_paper_doi 10.1021/acsami.8b07795
_journal_volume 10
_journal_year 2018
_chemical_formula_moiety 'C15 H8 Cl N2 O5 Re'
_chemical_formula_sum 'C15 H8 Cl N2 O5 Re'
_chemical_formula_weight 517.88
_space_group_crystal_system monoclinic
_space_group_IT_number 14
_space_group_name_Hall '-P 2ybc'
_space_group_name_H-M_alt 'P 1 21/c 1'
_atom_sites_solution_hydrogens geom
_cell_angle_alpha 90
_cell_angle_beta 102.998(2)
_cell_angle_gamma 90
_cell_formula_units_Z 4
_cell_length_a 14.9714(17)
_cell_length_b 11.0724(13)
_cell_length_c 9.5523(11)
_cell_measurement_reflns_used 73
_cell_measurement_temperature 100.(2)
_cell_measurement_theta_max 21.1669
_cell_measurement_theta_min 2.8323
_cell_volume 1542.9(3)
_computing_cell_refinement 'APEX2 v2014.11-0 (Bruker AXS, 2014)'
_computing_data_collection 'Bruker Instrument Service v2012.12.0.3 (Bruker AXS, 2012)'
_computing_data_reduction 'SAINT V8.34A (Bruker AXS, 2013)'
_computing_publication_material 'SHELXTL XT 2014/4 (Bruker AXS, 2014)'
_computing_structure_refinement 'SHELXTL XL 2014/7 (Bruker AXS, 2014)'
_computing_structure_solution 'SHELXTL XT 2014/4 (Bruker AXS, 2014)'
_diffrn_ambient_temperature 100.(2)
_diffrn_detector_area_resol_mean 8.3333
_diffrn_measured_fraction_theta_full 0.980
_diffrn_measured_fraction_theta_max 0.980
_diffrn_measurement_device_type 'Bruker APEX II CCD'
_diffrn_measurement_method 'omega- and phi-scans'
_diffrn_radiation_monochromator 'TRIUMPH curved-crystal'
_diffrn_radiation_type 'MoK\a '
_diffrn_radiation_wavelength 0.71073
_diffrn_reflns_av_R_equivalents 0.0520
_diffrn_reflns_av_unetI/netI 0.0348
_diffrn_reflns_limit_h_max 21
_diffrn_reflns_limit_h_min -20
_diffrn_reflns_limit_k_max 15
_diffrn_reflns_limit_k_min -15
_diffrn_reflns_limit_l_max 13
_diffrn_reflns_limit_l_min -13
_diffrn_reflns_number 37876
_diffrn_reflns_theta_full 30.90
_diffrn_reflns_theta_max 30.90
_diffrn_reflns_theta_min 2.31
_diffrn_source 'fine-focus tube'
_exptl_absorpt_coefficient_mu 8.078
_exptl_absorpt_correction_T_max 0.7461
_exptl_absorpt_correction_T_min 0.6198
_exptl_absorpt_correction_type multi-scan
_exptl_absorpt_process_details 'SADABS 2014/5 (Bruker AXS, 2014)'
_exptl_crystal_colour 'clear orange-red'
_exptl_crystal_density_diffrn 2.229
_exptl_crystal_density_method 'not measured'
_exptl_crystal_description prism
_exptl_crystal_F_000 976
_exptl_crystal_size_max 0.078
_exptl_crystal_size_mid 0.066
_exptl_crystal_size_min 0.065
_refine_diff_density_max 3.265
_refine_diff_density_min -0.926
_refine_ls_extinction_method none
_refine_ls_goodness_of_fit_ref 1.040
_refine_ls_hydrogen_treatment constr
_refine_ls_matrix_type full
_refine_ls_number_parameters 217
_refine_ls_number_reflns 4773
_refine_ls_number_restraints 0
_refine_ls_restrained_S_all 1.040
_refine_ls_R_factor_all 0.0561
_refine_ls_R_factor_gt 0.0347
_refine_ls_shift/su_max 0.001
_refine_ls_shift/su_mean 0.000
_refine_ls_structure_factor_coef Fsqd
_refine_ls_weighting_details 'w=1/[\s^2^(Fo^2^)+(0.0380P)^2^+4.0159P] where P=(Fo^2^+2Fc^2^)/3'
_refine_ls_weighting_scheme calc
_refine_ls_wR_factor_gt 0.0745
_refine_ls_wR_factor_ref 0.0818
_reflns_number_gt 3611
_reflns_number_total 4773
_reflns_threshold_expression 'I > 2\s(I)'
_cod_data_source_file am8b07795_si_002.cif
_cod_data_source_block I
_cod_database_code 4515291

loop_
_space_group_symop_operation_xyz
'x, y, z'
'-x, y+1/2, -z+1/2'
'-x, -y, -z'
'x, -y-1/2, z-1/2'

loop_
_atom_site_type_symbol
_atom_site_label
_atom_site_fract_x
_atom_site_fract_y
_atom_site_fract_z
_atom_site_U_iso_or_equiv
_atom_site_adp_type
_atom_site_calc_flag
_atom_site_refinement_flags_adp
_atom_site_refinement_flags_posn
_atom_site_occupancy
C C1 0.2136(3) 0.2360(4) 0.1355(5) 0.0315(11) Uani d . . 1
C C2 0.1127(4) 0.4136(4) -0.0213(6) 0.0354(11) Uani d . . 1
C C3 0.1073(4) 0.3741(4) 0.2555(6) 0.0312(11) Uani d . . 1
C C4 0.3607(4) 0.3423(5) 0.4232(6) 0.0379(12) Uani d . . 1
H H4 0.357 0.2644 0.3805 0.046 Uiso calc U R 1
C C5 0.4226(4) 0.3623(6) 0.5557(7) 0.0456(15) Uani d . . 1
C C6 0.4277(4) 0.4755(6) 0.6177(6) 0.0482(16) Uani d . . 1
H H6 0.4678 0.4895 0.7086 0.058 Uiso calc U R 1
C C7 0.3749(4) 0.5674(5) 0.5475(6) 0.0396(13) Uani d . . 1
H H7 0.3783 0.6457 0.589 0.047 Uiso calc U R 1
C C8 0.3156(3) 0.5454(5) 0.4141(5) 0.0293(10) Uani d . . 1
C C9 0.2597(3) 0.6395(4) 0.3268(5) 0.0282(10) Uani d . . 1
C C10 0.2657(4) 0.7619(5) 0.3624(6) 0.0343(11) Uani d . . 1
H H10 0.307 0.7887 0.4474 0.041 Uiso calc U R 1
C C11 0.2109(4) 0.8440(4) 0.2727(6) 0.0346(11) Uani d . . 1
H H11 0.2143 0.9275 0.2963 0.041 Uiso calc U R 1
C C12 0.1519(4) 0.8051(4) 0.1500(6) 0.0327(11) Uani d . . 1
C C13 0.1493(4) 0.6813(4) 0.1194(5) 0.0304(10) Uani d . . 1
H H13 0.1086 0.6534 0.0345 0.036 Uiso calc U R 1
C C14 0.4839(4) 0.2599(6) 0.6206(8) 0.063(2) Uani d . . 1
H H14 0.4875 0.1897 0.5649 0.076 Uiso calc U R 1
C C15 0.0933(4) 0.8891(5) 0.0449(7) 0.0405(13) Uani d . . 1
H H15 0.0855 0.97 0.0732 0.049 Uiso calc U R 1
Cl Cl1 0.33336(9) 0.46205(12) 0.04548(14) 0.0367(3) Uani d . . 1
N N1 0.3069(3) 0.4313(4) 0.3562(4) 0.0310(9) Uani d . . 1
N N2 0.2018(3) 0.6005(3) 0.2046(4) 0.0265(8) Uani d . . 1
O O1 0.2191(3) 0.1323(3) 0.1273(5) 0.0447(10) Uani d . . 1
O O2 0.0591(3) 0.4217(4) -0.1251(5) 0.0507(11) Uani d . . 1
O O3 0.0506(3) 0.3523(4) 0.3120(5) 0.0455(10) Uani d . . 1
O O4 0.5283(4) 0.2655(6) 0.7419(7) 0.089(2) Uani d . . 1
O O5 0.0569(3) 0.8580(4) -0.0710(5) 0.0573(12) Uani d . . 1
Re Re1 0.20378(2) 0.40757(2) 0.15810(2) 0.02674(7) Uani d . . 1

loop_
_atom_site_aniso_label
_atom_site_aniso_U_11
_atom_site_aniso_U_22
_atom_site_aniso_U_33
_atom_site_aniso_U_12
_atom_site_aniso_U_13
_atom_site_aniso_U_23
C1 0.031(3) 0.021(2) 0.039(3) 0.0007(19) 0.000(2) -0.0004(19)
C2 0.047(3) 0.019(2) 0.034(3) 0.002(2) -0.004(2) -0.004(2)
C3 0.031(3) 0.018(2) 0.041(3) 0.0018(19) 0.003(2) 0.0020(19)
C4 0.030(3) 0.030(3) 0.048(3) -0.004(2) -0.004(2) 0.011(2)
C5 0.035(3) 0.049(3) 0.045(3) -0.016(3) -0.008(2) 0.028(3)
C6 0.037(3) 0.058(4) 0.039(3) -0.017(3) -0.013(2) 0.014(3)
C7 0.043(3) 0.040(3) 0.031(3) -0.013(2) -0.002(2) 0.003(2)
C8 0.032(2) 0.029(2) 0.025(2) -0.008(2) 0.0008(19) -0.0014(19)
C9 0.031(2) 0.024(2) 0.029(2) -0.004(2) 0.0059(19) 0.0000(19)
C10 0.037(3) 0.030(2) 0.037(3) -0.007(2) 0.009(2) -0.008(2)
C11 0.041(3) 0.021(2) 0.044(3) -0.004(2) 0.014(2) -0.006(2)
C12 0.039(3) 0.023(2) 0.039(3) 0.005(2) 0.013(2) 0.005(2)
C13 0.036(3) 0.025(2) 0.028(2) 0.005(2) 0.004(2) 0.0022(19)
C14 0.033(3) 0.055(4) 0.084(5) -0.015(3) -0.023(3) 0.043(4)
C15 0.052(3) 0.023(2) 0.047(3) 0.007(2) 0.012(3) 0.008(2)
Cl1 0.0434(7) 0.0278(6) 0.0391(7) 0.0056(5) 0.0097(5) 0.0048(5)
N1 0.031(2) 0.028(2) 0.032(2) -0.0030(16) 0.0008(18) 0.0045(16)
N2 0.031(2) 0.0208(18) 0.0260(18) 0.0011(16) 0.0023(15) 0.0002(15)
O1 0.055(3) 0.0202(16) 0.060(3) 0.0057(17) 0.016(2) 0.0024(17)
O2 0.060(3) 0.034(2) 0.046(2) 0.0040(19) -0.016(2) -0.0015(18)
O3 0.042(2) 0.030(2) 0.066(3) -0.0020(17) 0.015(2) 0.0000(19)
O4 0.062(3) 0.083(4) 0.095(4) -0.014(3) -0.036(3) 0.043(3)
O5 0.078(3) 0.048(3) 0.039(2) 0.022(2) -0.001(2) 0.001(2)
Re1 0.03147(11) 0.01584(9) 0.02880(10) 0.00145(8) -0.00191(7) -0.00034(7)

loop_
_atom_type_symbol
_atom_type_description
_atom_type_scat_dispersion_real
_atom_type_scat_dispersion_imag
_atom_type_scat_source
C C 0.0033 0.0016 'International Tables Vol C Tables 4.2.6.8 and 6.1.1.4'
H H 0.0000 0.0000 'International Tables Vol C Tables 4.2.6.8 and 6.1.1.4'
N N 0.0061 0.0033 'International Tables Vol C Tables 4.2.6.8 and 6.1.1.4'
O O 0.0106 0.0060 'International Tables Vol C Tables 4.2.6.8 and 6.1.1.4'
Cl Cl 0.1484 0.1585 'International Tables Vol C Tables 4.2.6.8 and 6.1.1.4'
Re Re -1.0185 7.2310 'International Tables Vol C Tables 4.2.6.8 and 6.1.1.4'

loop_
_geom_angle_atom_site_label_1
_geom_angle_atom_site_label_2
_geom_angle_atom_site_label_3
_geom_angle
O1 C1 Re1 177.4(5)
O2 C2 Re1 177.3(4)
O3 C3 Re1 178.7(4)
N1 C4 C5 121.1(5)
N1 C4 H4 119.4
C5 C4 H4 119.4
C6 C5 C4 119.3(5)
C6 C5 C14 122.6(5)
C4 C5 C14 118.0(6)
C7 C6 C5 119.7(5)
C7 C6 H6 120.2
C5 C6 H6 120.2
C6 C7 C8 119.6(5)
C6 C7 H7 120.2
C8 C7 H7 120.2
N1 C8 C7 120.7(5)
N1 C8 C9 115.6(4)
C7 C8 C9 123.7(5)
N2 C9 C10 120.8(5)
N2 C9 C8 115.7(4)
C10 C9 C8 123.5(5)
C11 C10 C9 119.3(5)
C11 C10 H10 120.3
C9 C10 H10 120.3
C12 C11 C10 120.1(5)
C12 C11 H11 120.0
C10 C11 H11 120.0
C11 C12 C13 118.0(5)
C11 C12 C15 123.1(5)
C13 C12 C15 118.9(5)
N2 C13 C12 122.8(5)
N2 C13 H13 118.6
C12 C13 H13 118.6
O4 C14 C5 120.8(8)
O4 C14 H14 119.6
C5 C14 H14 119.6
O5 C15 C12 121.9(5)
O5 C15 H15 119.0
C12 C15 H15 119.0
C4 N1 C8 119.4(4)
C4 N1 Re1 124.0(4)
C8 N1 Re1 116.5(3)
C13 N2 C9 119.0(4)
C13 N2 Re1 124.2(3)
C9 N2 Re1 116.8(3)
C1 Re1 C3 87.1(2)
C1 Re1 C2 89.5(2)
C3 Re1 C2 88.8(2)
C1 Re1 N1 99.21(18)
C3 Re1 N1 93.79(19)
C2 Re1 N1 171.04(18)
C1 Re1 N2 174.31(18)
C3 Re1 N2 92.52(18)
C2 Re1 N2 96.17(17)
N1 Re1 N2 75.15(15)
C1 Re1 Cl1 95.96(16)
C3 Re1 Cl1 175.85(15)
C2 Re1 Cl1 94.09(19)
N1 Re1 Cl1 82.94(12)
N2 Re1 Cl1 84.18(11)

loop_
_geom_bond_atom_site_label_1
_geom_bond_atom_site_label_2
_geom_bond_distance
C1 O1 1.155(6)
C1 Re1 1.922(5)
C2 O2 1.131(7)
C2 Re1 1.936(5)
C3 O3 1.129(6)
C3 Re1 1.922(6)
C4 N1 1.341(6)
C4 C5 1.409(8)
C4 H4 0.95
C5 C6 1.381(10)
C5 C14 1.502(8)
C6 C7 1.369(8)
C6 H6 0.95
C7 C8 1.401(7)
C7 H7 0.95
C8 N1 1.373(6)
C8 C9 1.472(7)
C9 N2 1.358(6)
C9 C10 1.396(7)
C10 C11 1.385(8)
C10 H10 0.95
C11 C12 1.369(7)
C11 H11 0.95
C12 C13 1.401(7)
C12 C15 1.499(7)
C13 N2 1.339(6)
C13 H13 0.95
C14 O4 1.201(8)
C14 H14 0.95
C15 O5 1.170(7)
C15 H15 0.95
Cl1 Re1 2.4948(14)
N1 Re1 2.172(4)
N2 Re1 2.184(4)

loop_
_geom_torsion_atom_site_label_1
_geom_torsion_atom_site_label_2
_geom_torsion_atom_site_label_3
_geom_torsion_atom_site_label_4
_geom_torsion
N1 C4 C5 C6 0.2(9)
N1 C4 C5 C14 -177.0(5)
C4 C5 C6 C7 -2.1(9)
C14 C5 C6 C7 175.0(6)
C5 C6 C7 C8 0.5(9)
C6 C7 C8 N1 3.0(8)
C6 C7 C8 C9 -176.6(5)
N1 C8 C9 N2 4.3(7)
C7 C8 C9 N2 -176.0(5)
N1 C8 C9 C10 -174.2(5)
C7 C8 C9 C10 5.5(8)
N2 C9 C10 C11 0.9(8)
C8 C9 C10 C11 179.3(5)
C9 C10 C11 C12 -0.3(8)
C10 C11 C12 C13 -0.1(8)
C10 C11 C12 C15 -177.5(5)
C11 C12 C13 N2 0.0(8)
C15 C12 C13 N2 177.5(5)
C6 C5 C14 O4 13.7(10)
C4 C5 C14 O4 -169.2(6)
C11 C12 C15 O5 165.2(6)
C13 C12 C15 O5 -12.3(9)
C5 C4 N1 C8 3.3(8)
C5 C4 N1 Re1 -176.3(4)
C7 C8 N1 C4 -4.9(8)
C9 C8 N1 C4 174.7(5)
C7 C8 N1 Re1 174.8(4)
C9 C8 N1 Re1 -5.6(6)
C12 C13 N2 C9 0.6(8)
C12 C13 N2 Re1 -177.8(4)
C10 C9 N2 C13 -1.0(7)
C8 C9 N2 C13 -179.5(4)
C10 C9 N2 Re1 177.5(4)
C8 C9 N2 Re1 -1.0(6)
